data_7025869
loop_
_publ_author_name
'Deng, Zhao-Peng'
'Kang, Wei'
'Huo, Li-Hua'
'Zhao, Hui'
'Gao, Shan'

_publ_section_title
;
 Rare-earth organic frameworks involving three types of architecture tuned
 by the lanthanide contraction effect: hydrothermal syntheses, structures
 and luminescence.
;
_journal_issue 27
_journal_name_full 'Dalton transactions (Cambridge, England : 2003)'
_journal_page_first 6276
_journal_page_last 6284
_journal_paper_doi 10.1039/c0dt00031k
_journal_volume 39
_journal_year 2010
_chemical_formula_moiety 'C20 H22 N12 O12 Sm2'
_chemical_formula_sum 'C20 H22 N12 O12 Sm2'
_chemical_formula_weight 923.20
_chemical_name_systematic
;
?
;
_space_group_IT_number 14
_symmetry_cell_setting monoclinic
_symmetry_space_group_name_Hall '-P 2yn'
_symmetry_space_group_name_H-M 'P 1 21/n 1'
_atom_sites_solution_hydrogens geom
_atom_sites_solution_primary direct
_atom_sites_solution_secondary difmap
_audit_creation_method SHELXL-97
_cell_angle_alpha 90.00
_cell_angle_beta 94.32(3)
_cell_angle_gamma 90.00
_cell_formula_units_Z 4
_cell_length_a 9.863(2)
_cell_length_b 11.461(2)
_cell_length_c 24.783(5)
_cell_measurement_reflns_used 10121
_cell_measurement_temperature 295(2)
_cell_measurement_theta_max 27.44
_cell_measurement_theta_min 3.05
_cell_volume 2793.5(9)
_computing_cell_refinement RAPID-AUTO
_computing_data_collection 'RAPID-AUTO (Rigaku Corporation, 1998)'
_computing_data_reduction 'CrystalStructure (Rigaku/MSC and Rigaku Corporation, 2002)'
_computing_molecular_graphics SHELXL-97
_computing_publication_material SHELXL-97
_computing_structure_refinement 'SHELXL-97 (Sheldrick, 1997)'
_computing_structure_solution 'SHELXS-97 (Sheldrick, 1990)'
_diffrn_ambient_temperature 295(2)
_diffrn_detector_area_resol_mean 10.000
_diffrn_measured_fraction_theta_full 0.998
_diffrn_measured_fraction_theta_max 0.998
_diffrn_measurement_device_type 'Rigaku RAXIS-RAPID'
_diffrn_measurement_method \w
_diffrn_radiation_monochromator graphite
_diffrn_radiation_source 'fine-focus sealed tube'
_diffrn_radiation_type MoK\a
_diffrn_radiation_wavelength 0.71073
_diffrn_reflns_av_R_equivalents 0.0429
_diffrn_reflns_av_sigmaI/netI 0.0353
_diffrn_reflns_limit_h_max 12
_diffrn_reflns_limit_h_min -12
_diffrn_reflns_limit_k_max 14
_diffrn_reflns_limit_k_min -14
_diffrn_reflns_limit_l_max 31
_diffrn_reflns_limit_l_min -32
_diffrn_reflns_number 26393
_diffrn_reflns_theta_full 27.44
_diffrn_reflns_theta_max 27.44
_diffrn_reflns_theta_min 3.05
_diffrn_standards_decay_% 0
_diffrn_standards_interval_count 0
_diffrn_standards_interval_time 0
_diffrn_standards_number 0
_exptl_absorpt_coefficient_mu 4.248
_exptl_absorpt_correction_T_max 0.809
_exptl_absorpt_correction_T_min 0.512
_exptl_absorpt_correction_type multi-scan
_exptl_absorpt_process_details 'ABSCOR (Higashi, 1995)'
_exptl_crystal_colour yellow
_exptl_crystal_density_diffrn 2.195
_exptl_crystal_density_method 'not measured'
_exptl_crystal_description prism
_exptl_crystal_F_000 1784
_exptl_crystal_size_max 0.16
_exptl_crystal_size_mid 0.14
_exptl_crystal_size_min 0.05
_refine_diff_density_max 2.491
_refine_diff_density_min -1.729
_refine_diff_density_rms 0.174
_refine_ls_extinction_method none
_refine_ls_goodness_of_fit_ref 1.124
_refine_ls_hydrogen_treatment mixed
_refine_ls_matrix_type full
_refine_ls_number_parameters 433
_refine_ls_number_reflns 6374
_refine_ls_number_restraints 8
_refine_ls_restrained_S_all 1.123
_refine_ls_R_factor_all 0.0395
_refine_ls_R_factor_gt 0.0351
_refine_ls_shift/su_max 0.001
_refine_ls_shift/su_mean 0.000
_refine_ls_structure_factor_coef Fsqd
_refine_ls_weighting_details 'calc w=1/[\s^2^(Fo^2^)+(0.1309P)^2^+15.6440P] where P=(Fo^2^+2Fc^2^)/3'
_refine_ls_weighting_scheme calc
_refine_ls_wR_factor_gt 0.1857
_refine_ls_wR_factor_ref 0.1908
_reflns_number_gt 5680
_reflns_number_total 6374
_reflns_threshold_expression >2sigma(I)
_cod_data_source_file c0dt00031k.txt
_cod_data_source_block complex4
_cod_original_cell_volume 2793.4(10)
_cod_original_sg_symbol_H-M 'P 21/n'
_cod_database_code 7025869

loop_
_symmetry_equiv_pos_as_xyz
'x, y, z'
'-x+1/2, y+1/2, -z+1/2'
'-x, -y, -z'
'x-1/2, -y-1/2, z-1/2'

loop_
_atom_site_label
_atom_site_type_symbol
_atom_site_fract_x
_atom_site_fract_y
_atom_site_fract_z
_atom_site_U_iso_or_equiv
_atom_site_adp_type
_atom_site_occupancy
_atom_site_symmetry_multiplicity
_atom_site_calc_flag
_atom_site_refinement_flags
Sm1 Sm 0.64210(3) 0.51591(3) 0.238995(12) 0.01380(15) Uani 1 1 d .
Sm2 Sm 0.35979(3) 0.73274(3) 0.254906(13) 0.01372(15) Uani 1 1 d .
O1 O 0.3904(6) 0.9209(4) 0.2131(2) 0.0223(10) Uani 1 1 d .
O1W O 0.8504(5) 0.6226(5) 0.2646(2) 0.0272(12) Uani 1 1 d D
H1W1 H 0.911(7) 0.606(7) 0.290(3) 0.041 Uiso 1 1 d D
H1W2 H 0.861(9) 0.692(3) 0.254(4) 0.041 Uiso 1 1 d D
O2 O 0.5005(6) 1.0120(5) 0.1504(2) 0.0274(12) Uani 1 1 d .
O2W O 0.1560(5) 0.6197(5) 0.2257(2) 0.0285(12) Uani 1 1 d D
H2W1 H 0.093(6) 0.652(8) 0.206(3) 0.043 Uiso 1 1 d D
H2W2 H 0.123(8) 0.572(8) 0.247(3) 0.043 Uiso 1 1 d D
O3 O 0.1792(6) 0.8584(5) 0.2810(2) 0.0274(12) Uani 1 1 d .
O4 O 0.0040(5) 0.9094(5) 0.3279(2) 0.0249(11) Uani 1 1 d .
O5 O 0.6135(6) 0.3308(4) 0.2850(2) 0.0228(10) Uani 1 1 d .
O6 O 0.5115(6) 0.2440(5) 0.3516(2) 0.0290(12) Uani 1 1 d .
O7 O 0.8185(6) 0.3834(5) 0.2149(2) 0.0267(11) Uani 1 1 d .
O8 O 1.0035(6) 0.3354(5) 0.1731(2) 0.0259(11) Uani 1 1 d .
O9 O 0.4319(5) 0.5488(4) 0.2739(2) 0.0189(9) Uani 1 1 d D
H9 H 0.377(8) 0.491(6) 0.271(4) 0.028 Uiso 1 1 d D
O10 O 0.5716(5) 0.7019(4) 0.2199(2) 0.0182(9) Uani 1 1 d D
H10 H 0.630(7) 0.755(6) 0.228(4) 0.027 Uiso 1 1 d D
N1 N 0.3229(7) 0.7438(6) 0.1477(3) 0.0218(13) Uani 1 1 d .
N2 N 0.3896(8) 0.7362(6) 0.0407(3) 0.0325(16) Uani 1 1 d .
N3 N 0.5112(9) 0.9070(7) 0.0525(3) 0.0379(18) Uani 1 1 d .
H3A H 0.5343 0.9004 0.0198 0.045 Uiso 1 1 calc R
H3B H 0.5394 0.9655 0.0720 0.045 Uiso 1 1 calc R
N4 N 0.2569(6) 0.6928(5) 0.3496(2) 0.0187(11) Uani 1 1 d .
N5 N 0.1498(7) 0.6686(6) 0.4494(2) 0.0270(14) Uani 1 1 d .
N6 N -0.0034(8) 0.8170(7) 0.4291(3) 0.0390(19) Uani 1 1 d .
H6A H -0.0341 0.8066 0.4604 0.047 Uiso 1 1 calc R
H6B H -0.0383 0.8698 0.4077 0.047 Uiso 1 1 calc R
N7 N 0.6800(6) 0.5153(5) 0.3453(2) 0.0191(12) Uani 1 1 d .
N8 N 0.6169(8) 0.5367(6) 0.4523(3) 0.0290(14) Uani 1 1 d .
N9 N 0.5109(9) 0.3574(6) 0.4483(3) 0.0370(17) Uani 1 1 d .
H9A H 0.4907 0.3674 0.4811 0.044 Uiso 1 1 calc R
H9B H 0.4863 0.2946 0.4312 0.044 Uiso 1 1 calc R
N10 N 0.7456(6) 0.5434(5) 0.1422(2) 0.0203(12) Uani 1 1 d .
N11 N 0.8593(8) 0.5573(7) 0.0430(3) 0.0322(15) Uani 1 1 d .
N12 N 1.0139(9) 0.4150(8) 0.0691(3) 0.047(2) Uani 1 1 d .
H12A H 1.0456 0.4212 0.0379 0.056 Uiso 1 1 calc R
H12B H 1.0493 0.3657 0.0923 0.056 Uiso 1 1 calc R
C1 C 0.2840(9) 0.6549(7) 0.1155(3) 0.0300(16) Uani 1 1 d .
H1 H 0.2342 0.5939 0.1289 0.036 Uiso 1 1 calc R
C2 C 0.3170(10) 0.6529(8) 0.0622(3) 0.0354(19) Uani 1 1 d .
H2 H 0.2872 0.5904 0.0405 0.042 Uiso 1 1 calc R
C3 C 0.4315(8) 0.8266(7) 0.0728(3) 0.0233(14) Uani 1 1 d .
C4 C 0.3930(7) 0.8314(6) 0.1274(3) 0.0187(13) Uani 1 1 d .
C5 C 0.4326(7) 0.9295(6) 0.1660(3) 0.0184(13) Uani 1 1 d .
C6 C 0.3032(8) 0.6126(7) 0.3844(3) 0.0257(15) Uani 1 1 d .
H6 H 0.3722 0.5627 0.3752 0.031 Uiso 1 1 calc R
C7 C 0.2504(9) 0.6019(7) 0.4344(3) 0.0295(17) Uani 1 1 d .
H7 H 0.2869 0.5457 0.4584 0.035 Uiso 1 1 calc R
C8 C 0.0988(8) 0.7508(7) 0.4139(3) 0.0226(15) Uani 1 1 d .
C9 C 0.1558(7) 0.7628(6) 0.3631(3) 0.0185(13) Uani 1 1 d .
C10 C 0.1089(7) 0.8511(6) 0.3210(3) 0.0199(13) Uani 1 1 d .
C11 C 0.7156(8) 0.6109(7) 0.3745(3) 0.0271(15) Uani 1 1 d .
H11 H 0.7617 0.6712 0.3587 0.032 Uiso 1 1 calc R
C12 C 0.6845(9) 0.6202(7) 0.4276(3) 0.0297(16) Uani 1 1 d .
H12 H 0.7113 0.6869 0.4469 0.036 Uiso 1 1 calc R
C13 C 0.5813(8) 0.4404(7) 0.4235(3) 0.0240(14) Uani 1 1 d .
C14 C 0.6160(7) 0.4289(6) 0.3688(3) 0.0188(13) Uani 1 1 d .
C15 C 0.5763(7) 0.3256(6) 0.3328(3) 0.0189(13) Uani 1 1 d .
C16 C 0.7002(8) 0.6201(7) 0.1048(3) 0.0274(16) Uani 1 1 d .
H16 H 0.6300 0.6706 0.1119 0.033 Uiso 1 1 calc R
C17 C 0.7565(9) 0.6254(8) 0.0553(3) 0.0333(18) Uani 1 1 d .
H17 H 0.7211 0.6786 0.0297 0.040 Uiso 1 1 calc R
C18 C 0.9094(8) 0.4820(7) 0.0818(3) 0.0261(16) Uani 1 1 d .
C19 C 0.8492(7) 0.4746(6) 0.1316(3) 0.0201(14) Uani 1 1 d .
C20 C 0.8939(7) 0.3921(6) 0.1763(3) 0.0183(13) Uani 1 1 d .

loop_
_atom_site_aniso_label
_atom_site_aniso_U_11
_atom_site_aniso_U_22
_atom_site_aniso_U_33
_atom_site_aniso_U_23
_atom_site_aniso_U_13
_atom_site_aniso_U_12
Sm1 0.0130(2) 0.0150(2) 0.0139(2) -0.00013(11) 0.00471(14) 0.00093(10)
Sm2 0.0132(2) 0.0149(2) 0.0137(2) 0.00027(11) 0.00508(14) 0.00119(10)
O1 0.033(3) 0.018(2) 0.017(2) 0.0008(19) 0.008(2) 0.001(2)
O1W 0.022(3) 0.024(3) 0.034(3) 0.012(2) -0.003(2) -0.0056(19)
O2 0.032(3) 0.028(3) 0.023(3) 0.001(2) 0.005(2) -0.010(2)
O2W 0.019(3) 0.033(3) 0.033(3) 0.013(2) -0.001(2) -0.006(2)
O3 0.031(3) 0.029(3) 0.024(3) 0.011(2) 0.015(2) 0.014(2)
O4 0.023(3) 0.032(3) 0.021(2) 0.007(2) 0.0080(19) 0.014(2)
O5 0.033(3) 0.017(2) 0.020(2) 0.0007(19) 0.010(2) 0.004(2)
O6 0.034(3) 0.030(3) 0.023(3) 0.000(2) 0.007(2) -0.012(2)
O7 0.030(3) 0.025(3) 0.027(3) 0.008(2) 0.015(2) 0.009(2)
O8 0.023(3) 0.034(3) 0.022(2) 0.007(2) 0.009(2) 0.012(2)
O9 0.017(2) 0.017(2) 0.023(2) -0.0002(19) 0.0058(18) -0.0007(18)
O10 0.013(2) 0.017(2) 0.026(2) -0.0002(19) 0.0063(18) 0.0004(17)
N1 0.020(3) 0.026(3) 0.020(3) -0.001(2) 0.003(2) -0.004(2)
N2 0.042(4) 0.038(4) 0.018(3) -0.006(3) 0.008(3) -0.002(3)
N3 0.055(5) 0.037(4) 0.024(3) -0.004(3) 0.022(3) -0.011(3)
N4 0.017(3) 0.022(3) 0.017(3) 0.001(2) 0.004(2) 0.001(2)
N5 0.032(4) 0.034(3) 0.016(3) 0.005(3) 0.007(2) 0.008(3)
N6 0.044(4) 0.050(4) 0.026(3) 0.012(3) 0.021(3) 0.022(4)
N7 0.018(3) 0.023(3) 0.016(3) -0.001(2) 0.004(2) -0.002(2)
N8 0.037(4) 0.033(3) 0.018(3) -0.003(3) 0.006(3) 0.000(3)
N9 0.058(5) 0.033(4) 0.022(3) -0.001(3) 0.020(3) -0.006(3)
N10 0.020(3) 0.021(3) 0.020(3) 0.004(2) 0.007(2) 0.004(2)
N11 0.036(4) 0.040(4) 0.022(3) 0.011(3) 0.010(3) 0.007(3)
N12 0.052(5) 0.063(5) 0.028(4) 0.016(4) 0.025(3) 0.032(4)
C1 0.034(4) 0.030(4) 0.026(4) -0.004(3) 0.007(3) -0.007(3)
C2 0.046(5) 0.039(5) 0.022(4) -0.010(3) 0.006(3) -0.012(4)
C3 0.026(4) 0.029(4) 0.016(3) 0.002(3) 0.005(3) 0.002(3)
C4 0.020(3) 0.021(3) 0.015(3) 0.001(3) 0.005(2) 0.002(2)
C5 0.014(3) 0.024(3) 0.017(3) 0.004(3) 0.002(2) 0.002(2)
C6 0.024(4) 0.031(4) 0.023(3) 0.005(3) 0.004(3) 0.007(3)
C7 0.035(4) 0.031(4) 0.022(4) 0.010(3) 0.002(3) 0.008(3)
C8 0.027(4) 0.027(4) 0.015(3) -0.001(3) 0.004(3) 0.000(3)
C9 0.015(3) 0.022(3) 0.019(3) 0.001(3) 0.004(2) 0.001(2)
C10 0.020(3) 0.026(3) 0.014(3) 0.001(3) 0.006(2) 0.003(3)
C11 0.032(4) 0.026(4) 0.024(4) -0.004(3) 0.006(3) -0.007(3)
C12 0.035(4) 0.029(4) 0.024(4) -0.009(3) 0.002(3) -0.003(3)
C13 0.027(4) 0.029(4) 0.016(3) 0.001(3) 0.004(3) 0.003(3)
C14 0.021(3) 0.020(3) 0.016(3) 0.001(3) 0.004(2) 0.002(2)
C15 0.017(3) 0.022(3) 0.018(3) 0.002(3) 0.004(2) 0.002(2)
C16 0.026(4) 0.032(4) 0.024(4) 0.009(3) 0.006(3) 0.011(3)
C17 0.042(5) 0.037(4) 0.021(4) 0.012(3) 0.004(3) 0.015(4)
C18 0.029(4) 0.031(4) 0.019(4) 0.003(3) 0.009(3) 0.004(3)
C19 0.017(3) 0.025(3) 0.019(3) 0.002(3) 0.006(3) 0.004(3)
C20 0.018(3) 0.020(3) 0.018(3) -0.001(3) 0.005(2) 0.004(2)

loop_
_atom_type_symbol
_atom_type_description
_atom_type_scat_dispersion_real
_atom_type_scat_dispersion_imag
_atom_type_scat_source
C C 0.0033 0.0016 'International Tables Vol C Tables 4.2.6.8 and 6.1.1.4'
H H 0.0000 0.0000 'International Tables Vol C Tables 4.2.6.8 and 6.1.1.4'
N N 0.0061 0.0033 'International Tables Vol C Tables 4.2.6.8 and 6.1.1.4'
O O 0.0106 0.0060 'International Tables Vol C Tables 4.2.6.8 and 6.1.1.4'
Sm Sm -0.1638 3.4418 'International Tables Vol C Tables 4.2.6.8 and 6.1.1.4'

loop_
_geom_angle_atom_site_label_1
_geom_angle_atom_site_label_2
_geom_angle_atom_site_label_3
_geom_angle
_geom_angle_site_symmetry_1
_geom_angle_site_symmetry_3
O10 Sm1 O9 70.16(17) . .
O10 Sm1 O7 138.56(17) . .
O9 Sm1 O7 150.22(18) . .
O10 Sm1 O1W 79.80(18) . .
O9 Sm1 O1W 125.29(19) . .
O7 Sm1 O1W 76.7(2) . .
O10 Sm1 O5 150.13(17) . .
O9 Sm1 O5 80.22(17) . .
O7 Sm1 O5 71.29(17) . .
O1W Sm1 O5 116.14(19) . .
O10 Sm1 O4 99.85(19) . 2_545
O9 Sm1 O4 80.62(18) . 2_545
O7 Sm1 O4 85.3(2) . 2_545
O1W Sm1 O4 150.72(18) . 2_545
O5 Sm1 O4 78.43(18) . 2_545
O10 Sm1 N7 103.18(18) . .
O9 Sm1 N7 72.15(18) . .
O7 Sm1 N7 101.23(19) . .
O1W Sm1 N7 71.73(19) . .
O5 Sm1 N7 62.73(18) . .
O4 Sm1 N7 135.30(18) 2_545 .
O10 Sm1 N10 80.57(18) . .
O9 Sm1 N10 135.78(18) . .
O7 Sm1 N10 61.69(17) . .
O1W Sm1 N10 78.73(19) . .
O5 Sm1 N10 125.71(17) . .
O4 Sm1 N10 72.40(18) 2_545 .
N7 Sm1 N10 148.87(19) . .
O10 Sm1 Sm2 35.97(12) . .
O9 Sm1 Sm2 34.19(12) . .
O7 Sm1 Sm2 171.67(13) . .
O1W Sm1 Sm2 104.89(15) . .
O5 Sm1 Sm2 114.34(12) . .
O4 Sm1 Sm2 89.87(14) 2_545 .
N7 Sm1 Sm2 86.98(14) . .
N10 Sm1 Sm2 110.37(13) . .
O9 Sm2 O10 70.22(18) . .
O9 Sm2 O3 136.58(18) . .
O10 Sm2 O3 151.99(18) . .
O9 Sm2 O1 150.57(17) . .
O10 Sm2 O1 80.38(17) . .
O3 Sm2 O1 72.67(18) . .
O9 Sm2 O2W 78.88(18) . .
O10 Sm2 O2W 122.92(19) . .
O3 Sm2 O2W 77.8(2) . .
O1 Sm2 O2W 118.03(19) . .
O9 Sm2 O8 98.56(19) . 2_655
O10 Sm2 O8 83.44(18) . 2_655
O3 Sm2 O8 84.0(2) . 2_655
O1 Sm2 O8 78.75(18) . 2_655
O2W Sm2 O8 149.32(19) . 2_655
O9 Sm2 N1 105.61(18) . .
O10 Sm2 N1 72.32(19) . .
O3 Sm2 N1 101.02(19) . .
O1 Sm2 N1 62.71(18) . .
O2W Sm2 N1 71.55(19) . .
O8 Sm2 N1 136.92(18) 2_655 .
O9 Sm2 N4 77.99(18) . .
O10 Sm2 N4 135.04(18) . .
O3 Sm2 N4 61.93(17) . .
O1 Sm2 N4 126.73(17) . .
O2W Sm2 N4 79.09(19) . .
O8 Sm2 N4 70.55(17) 2_655 .
N1 Sm2 N4 148.86(19) . .
O9 Sm2 Sm1 35.46(12) . .
O10 Sm2 Sm1 34.76(12) . .
O3 Sm2 Sm1 169.98(12) . .
O1 Sm2 Sm1 115.13(12) . .
O2W Sm2 Sm1 102.48(15) . .
O8 Sm2 Sm1 91.29(14) 2_655 .
N1 Sm2 Sm1 88.47(14) . .
N4 Sm2 Sm1 108.16(13) . .
C5 O1 Sm2 121.5(4) . .
Sm1 O1W H1W1 128(5) . .
Sm1 O1W H1W2 121(5) . .
H1W1 O1W H1W2 110(8) . .
Sm2 O2W H2W1 119(6) . .
Sm2 O2W H2W2 120(6) . .
H2W1 O2W H2W2 110(7) . .
C10 O3 Sm2 129.4(5) . .
C10 O4 Sm1 128.7(4) . 2
C15 O5 Sm1 122.0(4) . .
C20 O7 Sm1 128.0(4) . .
C20 O8 Sm2 128.5(4) . 2_645
Sm2 O9 Sm1 110.3(2) . .
Sm2 O9 H9 121(7) . .
Sm1 O9 H9 115(7) . .
Sm1 O10 Sm2 109.27(19) . .
Sm1 O10 H10 115(7) . .
Sm2 O10 H10 115(7) . .
C1 N1 C4 118.9(7) . .
C1 N1 Sm2 125.0(5) . .
C4 N1 Sm2 112.0(5) . .
C2 N2 C3 117.6(7) . .
C3 N3 H3A 120.0 . .
C3 N3 H3B 120.0 . .
H3A N3 H3B 120.0 . .
C6 N4 C9 118.8(6) . .
C6 N4 Sm2 124.0(5) . .
C9 N4 Sm2 117.2(4) . .
C7 N5 C8 117.7(6) . .
C8 N6 H6A 120.0 . .
C8 N6 H6B 120.0 . .
H6A N6 H6B 120.0 . .
C14 N7 C11 118.9(6) . .
C14 N7 Sm1 113.8(4) . .
C11 N7 Sm1 123.3(5) . .
C12 N8 C13 117.5(7) . .
C13 N9 H9A 120.0 . .
C13 N9 H9B 120.0 . .
H9A N9 H9B 120.0 . .
C16 N10 C19 118.4(6) . .
C16 N10 Sm1 124.6(5) . .
C19 N10 Sm1 117.0(5) . .
C17 N11 C18 117.0(7) . .
C18 N12 H12A 120.0 . .
C18 N12 H12B 120.0 . .
H12A N12 H12B 120.0 . .
N1 C1 C2 120.4(7) . .
N1 C1 H1 119.8 . .
C2 C1 H1 119.8 . .
N2 C2 C1 123.0(8) . .
N2 C2 H2 118.5 . .
C1 C2 H2 118.5 . .
N3 C3 N2 117.9(7) . .
N3 C3 C4 122.4(7) . .
N2 C3 C4 119.6(7) . .
N1 C4 C3 120.4(7) . .
N1 C4 C5 116.0(6) . .
C3 C4 C5 123.5(6) . .
O2 C5 O1 124.7(7) . .
O2 C5 C4 119.5(6) . .
O1 C5 C4 115.9(6) . .
N4 C6 C7 120.8(7) . .
N4 C6 H6 119.6 . .
C7 C6 H6 119.6 . .
N5 C7 C6 122.6(7) . .
N5 C7 H7 118.7 . .
C6 C7 H7 118.7 . .
N6 C8 N5 117.3(7) . .
N6 C8 C9 123.4(7) . .
N5 C8 C9 119.2(7) . .
N4 C9 C8 120.9(7) . .
N4 C9 C10 115.2(6) . .
C8 C9 C10 123.9(6) . .
O4 C10 O3 125.7(7) . .
O4 C10 C9 118.6(6) . .
O3 C10 C9 115.7(6) . .
N7 C11 C12 120.6(7) . .
N7 C11 H11 119.7 . .
C12 C11 H11 119.7 . .
N8 C12 C11 122.4(7) . .
N8 C12 H12 118.8 . .
C11 C12 H12 118.8 . .
N8 C13 N9 117.3(7) . .
N8 C13 C14 120.4(7) . .
N9 C13 C14 122.3(7) . .
N7 C14 C13 120.1(6) . .
N7 C14 C15 115.7(6) . .
C13 C14 C15 124.1(6) . .
O6 C15 O5 125.4(7) . .
O6 C15 C14 118.9(6) . .
O5 C15 C14 115.7(6) . .
N10 C16 C17 120.7(7) . .
N10 C16 H16 119.6 . .
C17 C16 H16 119.6 . .
N11 C17 C16 122.6(7) . .
N11 C17 H17 118.7 . .
C16 C17 H17 118.7 . .
N12 C18 N11 116.4(7) . .
N12 C18 C19 123.4(7) . .
N11 C18 C19 120.1(7) . .
N10 C19 C18 121.1(7) . .
N10 C19 C20 114.5(6) . .
C18 C19 C20 124.4(6) . .
O7 C20 O8 124.3(6) . .
O7 C20 C19 117.0(6) . .
O8 C20 C19 118.7(6) . .

loop_
_geom_bond_atom_site_label_1
_geom_bond_atom_site_label_2
_geom_bond_distance
_geom_bond_site_symmetry_2
Sm1 O10 2.280(5) .
Sm1 O9 2.336(5) .
Sm1 O7 2.417(5) .
Sm1 O1W 2.433(5) .
Sm1 O5 2.435(5) .
Sm1 O4 2.441(5) 2_545
Sm1 N7 2.632(6) .
Sm1 N10 2.695(6) .
Sm2 O9 2.263(5) .
Sm2 O10 2.349(5) .
Sm2 O3 2.416(5) .
Sm2 O1 2.421(5) .
Sm2 O2W 2.454(5) .
Sm2 O8 2.455(5) 2_655
Sm2 N1 2.658(7) .
Sm2 N4 2.666(6) .
O1 C5 1.271(8) .
O1W H1W1 0.86(7) .
O1W H1W2 0.85(4) .
O2 C5 1.237(9) .
O2W H2W1 0.85(7) .
O2W H2W2 0.84(8) .
O3 C10 1.255(8) .
O4 C10 1.254(9) .
O4 Sm1 2.441(5) 2
O5 C15 1.267(8) .
O6 C15 1.243(9) .
O7 C20 1.259(8) .
O8 C20 1.269(8) .
O8 Sm2 2.455(5) 2_645
O9 H9 0.86(7) .
O10 H10 0.85(7) .
N1 C1 1.333(10) .
N1 C4 1.337(9) .
N2 C2 1.330(11) .
N2 C3 1.353(10) .
N3 C3 1.335(10) .
N3 H3A 0.8600 .
N3 H3B 0.8600 .
N4 C6 1.318(9) .
N4 C9 1.342(9) .
N5 C7 1.329(10) .
N5 C8 1.359(10) .
N6 C8 1.338(10) .
N6 H6A 0.8600 .
N6 H6B 0.8600 .
N7 C14 1.332(9) .
N7 C11 1.345(10) .
N8 C12 1.340(11) .
N8 C13 1.347(11) .
N9 C13 1.352(10) .
N9 H9A 0.8600 .
N9 H9B 0.8600 .
N10 C16 1.332(9) .
N10 C19 1.332(9) .
N11 C17 1.333(11) .
N11 C18 1.356(10) .
N12 C18 1.341(11) .
N12 H12A 0.8600 .
N12 H12B 0.8600 .
C1 C2 1.383(11) .
C1 H1 0.9300 .
C2 H2 0.9300 .
C3 C4 1.434(9) .
C4 C5 1.509(10) .
C6 C7 1.386(11) .
C6 H6 0.9300 .
C7 H7 0.9300 .
C8 C9 1.423(10) .
C9 C10 1.501(10) .
C11 C12 1.378(11) .
C11 H11 0.9300 .
C12 H12 0.9300 .
C13 C14 1.429(9) .
C14 C15 1.516(9) .
C16 C17 1.383(11) .
C16 H16 0.9300 .
C17 H17 0.9300 .
C18 C19 1.413(10) .
C19 C20 1.498(9) .

loop_
_geom_hbond_atom_site_label_D
_geom_hbond_atom_site_label_H
_geom_hbond_atom_site_label_A
_geom_hbond_distance_DH
_geom_hbond_distance_HA
_geom_hbond_distance_DA
_geom_hbond_angle_DHA
_geom_hbond_site_symmetry_A
O1W H1W1 O2 0.86(7) 1.98(8) 2.781(8) 156(7) 2_645
O1W H1W2 O5 0.85(4) 1.89(3) 2.721(7) 167(9) 2_655
O2W H2W1 O6 0.85(7) 2.00(8) 2.821(8) 164(8) 2
O2W H2W2 O1 0.84(8) 2.00(9) 2.794(7) 156(10) 2_545
O9 H9 O3 0.86(7) 2.05(6) 2.755(7) 139(9) 2_545
O10 H10 O7 0.85(7) 2.08(6) 2.802(7) 142(9) 2_655
N3 H3A N5 0.86 2.30 3.109(9) 158.0 4_675
N3 H3B O2 0.86 2.08 2.719(9) 130.6 .
N6 H6A N2 0.86 2.23 3.092(10) 175.2 4_576
N6 H6B O4 0.86 2.10 2.729(9) 129.4 .
N9 H9A N8 0.86 2.31 3.098(9) 153.2 3_666
N9 H9B O6 0.86 2.09 2.725(9) 130.4 .
N12 H12A N11 0.86 2.29 3.149(9) 176.7 3_765
N12 H12B O8 0.86 2.11 2.741(9) 129.4 .

loop_
_geom_torsion_atom_site_label_1
_geom_torsion_atom_site_label_2
_geom_torsion_atom_site_label_3
_geom_torsion_atom_site_label_4
_geom_torsion
_geom_torsion_site_symmetry_1
_geom_torsion_site_symmetry_4
O10 Sm1 Sm2 O9 -179.5(3) . .
O1W Sm1 Sm2 O9 -132.2(3) . .
O5 Sm1 Sm2 O9 -3.9(3) . .
O4 Sm1 Sm2 O9 73.3(2) 2_545 .
N7 Sm1 Sm2 O9 -62.0(3) . .
N10 Sm1 Sm2 O9 144.5(3) . .
O9 Sm1 Sm2 O10 179.5(3) . .
O1W Sm1 Sm2 O10 47.3(3) . .
O5 Sm1 Sm2 O10 175.7(3) . .
O4 Sm1 Sm2 O10 -107.1(2) 2_545 .
N7 Sm1 Sm2 O10 117.5(3) . .
N10 Sm1 Sm2 O10 -36.0(3) . .
O10 Sm1 Sm2 O3 -138.1(9) . .
O9 Sm1 Sm2 O3 41.4(9) . .
O1W Sm1 Sm2 O3 -90.9(9) . .
O5 Sm1 Sm2 O3 37.5(9) . .
O4 Sm1 Sm2 O3 114.7(9) 2_545 .
N7 Sm1 Sm2 O3 -20.7(9) . .
N10 Sm1 Sm2 O3 -174.1(9) . .
O10 Sm1 Sm2 O1 1.6(3) . .
O9 Sm1 Sm2 O1 -178.8(3) . .
O1W Sm1 Sm2 O1 48.93(19) . .
O5 Sm1 Sm2 O1 177.30(17) . .
O4 Sm1 Sm2 O1 -105.49(18) 2_545 .
N7 Sm1 Sm2 O1 119.13(19) . .
N10 Sm1 Sm2 O1 -34.4(2) . .
O10 Sm1 Sm2 O2W 131.1(3) . .
O9 Sm1 Sm2 O2W -49.4(3) . .
O1W Sm1 Sm2 O2W 178.38(17) . .
O5 Sm1 Sm2 O2W -53.25(19) . .
O4 Sm1 Sm2 O2W 23.97(18) 2_545 .
N7 Sm1 Sm2 O2W -111.42(19) . .
N10 Sm1 Sm2 O2W 95.1(2) . .
O10 Sm1 Sm2 O8 -76.5(2) . 2_655
O9 Sm1 Sm2 O8 103.0(2) . 2_655
O1W Sm1 Sm2 O8 -29.24(18) . 2_655
O5 Sm1 Sm2 O8 99.13(18) . 2_655
O4 Sm1 Sm2 O8 176.34(15) 2_545 2_655
N7 Sm1 Sm2 O8 40.95(18) . 2_655
N10 Sm1 Sm2 O8 -112.52(19) . 2_655
O10 Sm1 Sm2 N1 60.4(3) . .
O9 Sm1 Sm2 N1 -120.1(3) . .
O1W Sm1 Sm2 N1 107.66(19) . .
O5 Sm1 Sm2 N1 -124.0(2) . .
O4 Sm1 Sm2 N1 -46.76(18) 2_545 .
N7 Sm1 Sm2 N1 177.86(18) . .
N10 Sm1 Sm2 N1 24.4(2) . .
O10 Sm1 Sm2 N4 -146.5(3) . .
O9 Sm1 Sm2 N4 33.1(3) . .
O1W Sm1 Sm2 N4 -99.17(19) . .
O5 Sm1 Sm2 N4 29.19(19) . .
O4 Sm1 Sm2 N4 106.41(18) 2_545 .
N7 Sm1 Sm2 N4 -28.98(19) . .
N10 Sm1 Sm2 N4 177.54(18) . .
O9 Sm2 O1 C5 42.0(7) . .
O10 Sm2 O1 C5 44.3(5) . .
O3 Sm2 O1 C5 -143.4(6) . .
O2W Sm2 O1 C5 -77.9(6) . .
O8 Sm2 O1 C5 129.5(6) 2_655 .
N1 Sm2 O1 C5 -30.6(5) . .
N4 Sm2 O1 C5 -175.4(5) . .
Sm1 Sm2 O1 C5 43.4(6) . .
O9 Sm2 O3 C10 18.9(8) . .
O10 Sm2 O3 C10 -140.9(6) . .
O1 Sm2 O3 C10 -157.3(7) . .
O2W Sm2 O3 C10 77.9(7) . .
O8 Sm2 O3 C10 -77.2(7) 2_655 .
N1 Sm2 O3 C10 146.1(7) . .
N4 Sm2 O3 C10 -6.1(6) . .
Sm1 Sm2 O3 C10 -15.0(14) . .
O10 Sm1 O5 C15 -39.1(7) . .
O9 Sm1 O5 C15 -46.4(5) . .
O7 Sm1 O5 C15 142.4(6) . .
O1W Sm1 O5 C15 78.2(6) . .
O4 Sm1 O5 C15 -128.8(6) 2_545 .
N7 Sm1 O5 C15 28.4(5) . .
N10 Sm1 O5 C15 173.1(5) . .
Sm2 Sm1 O5 C15 -44.2(6) . .
O10 Sm1 O7 C20 -14.9(8) . .
O9 Sm1 O7 C20 146.3(6) . .
O1W Sm1 O7 C20 -72.1(6) . .
O5 Sm1 O7 C20 164.0(7) . .
O4 Sm1 O7 C20 84.6(6) 2_545 .
N7 Sm1 O7 C20 -140.1(6) . .
N10 Sm1 O7 C20 12.1(6) . .
O10 Sm2 O9 Sm1 -0.29(17) . .
O3 Sm2 O9 Sm1 -170.4(2) . .
O1 Sm2 O9 Sm1 2.2(5) . .
O2W Sm2 O9 Sm1 131.0(2) . .
O8 Sm2 O9 Sm1 -80.1(2) 2_655 .
N1 Sm2 O9 Sm1 63.9(2) . .
N4 Sm2 O9 Sm1 -148.0(2) . .
O10 Sm1 O9 Sm2 0.29(17) . .
O7 Sm1 O9 Sm2 -166.6(3) . .
O1W Sm1 O9 Sm2 61.2(3) . .
O5 Sm1 O9 Sm2 176.4(2) . .
O4 Sm1 O9 Sm2 -103.8(2) 2_545 .
N7 Sm1 O9 Sm2 112.1(2) . .
N10 Sm1 O9 Sm2 -51.4(3) . .
O9 Sm1 O10 Sm2 -0.28(16) . .
O7 Sm1 O10 Sm2 169.9(2) . .
O1W Sm1 O10 Sm2 -133.8(2) . .
O5 Sm1 O10 Sm2 -8.0(5) . .
O4 Sm1 O10 Sm2 75.9(2) 2_545 .
N7 Sm1 O10 Sm2 -65.5(2) . .
N10 Sm1 O10 Sm2 146.0(2) . .
O9 Sm2 O10 Sm1 0.29(17) . .
O3 Sm2 O10 Sm1 165.7(3) . .
O1 Sm2 O10 Sm1 -178.5(2) . .
O2W Sm2 O10 Sm1 -61.2(3) . .
O8 Sm2 O10 Sm1 101.9(2) 2_655 .
N1 Sm2 O10 Sm1 -114.2(2) . .
N4 Sm2 O10 Sm1 48.0(3) . .
O9 Sm2 N1 C1 31.8(7) . .
O10 Sm2 N1 C1 94.6(7) . .
O3 Sm2 N1 C1 -113.5(7) . .
O1 Sm2 N1 C1 -177.3(7) . .
O2W Sm2 N1 C1 -40.5(6) . .
O8 Sm2 N1 C1 153.5(6) 2_655 .
N4 Sm2 N1 C1 -60.7(8) . .
Sm1 Sm2 N1 C1 63.2(6) . .
O9 Sm2 N1 C4 -125.0(5) . .
O10 Sm2 N1 C4 -62.3(5) . .
O3 Sm2 N1 C4 89.6(5) . .
O1 Sm2 N1 C4 25.8(5) . .
O2W Sm2 N1 C4 162.7(5) . .
O8 Sm2 N1 C4 -3.4(6) 2_655 .
N4 Sm2 N1 C4 142.4(5) . .
Sm1 Sm2 N1 C4 -93.6(5) . .
O9 Sm2 N4 C6 21.0(6) . .
O10 Sm2 N4 C6 -24.4(7) . .
O3 Sm2 N4 C6 -176.2(7) . .
O1 Sm2 N4 C6 -141.2(6) . .
O2W Sm2 N4 C6 101.8(6) . .
O8 Sm2 N4 C6 -82.7(6) 2_655 .
N1 Sm2 N4 C6 121.4(6) . .
Sm1 Sm2 N4 C6 2.1(6) . .
O9 Sm2 N4 C9 -162.2(5) . .
O10 Sm2 N4 C9 152.5(5) . .
O3 Sm2 N4 C9 0.6(5) . .
O1 Sm2 N4 C9 35.6(6) . .
O2W Sm2 N4 C9 -81.3(5) . .
O8 Sm2 N4 C9 94.2(5) 2_655 .
N1 Sm2 N4 C9 -61.8(7) . .
Sm1 Sm2 N4 C9 179.0(5) . .
O10 Sm1 N7 C14 127.9(5) . .
O9 Sm1 N7 C14 64.1(5) . .
O7 Sm1 N7 C14 -85.9(5) . .
O1W Sm1 N7 C14 -157.7(5) . .
O5 Sm1 N7 C14 -23.9(5) . .
O4 Sm1 N7 C14 8.8(6) 2_545 .
N10 Sm1 N7 C14 -138.6(5) . .
Sm2 Sm1 N7 C14 95.5(5) . .
O10 Sm1 N7 C11 -29.1(6) . .
O9 Sm1 N7 C11 -92.9(6) . .
O7 Sm1 N7 C11 117.1(6) . .
O1W Sm1 N7 C11 45.3(6) . .
O5 Sm1 N7 C11 179.1(7) . .
O4 Sm1 N7 C11 -148.2(6) 2_545 .
N10 Sm1 N7 C11 64.4(7) . .
Sm2 Sm1 N7 C11 -61.5(6) . .
O10 Sm1 N10 C16 -22.5(6) . .
O9 Sm1 N10 C16 25.9(7) . .
O7 Sm1 N10 C16 175.2(7) . .
O1W Sm1 N10 C16 -103.9(6) . .
O5 Sm1 N10 C16 141.9(6) . .
O4 Sm1 N10 C16 81.0(6) 2_545 .
N7 Sm1 N10 C16 -122.5(6) . .
Sm2 Sm1 N10 C16 -2.1(7) . .
O10 Sm1 N10 C19 157.7(6) . .
O9 Sm1 N10 C19 -153.9(5) . .
O7 Sm1 N10 C19 -4.6(5) . .
O1W Sm1 N10 C19 76.3(5) . .
O5 Sm1 N10 C19 -37.9(6) . .
O4 Sm1 N10 C19 -98.8(6) 2_545 .
N7 Sm1 N10 C19 57.7(7) . .
Sm2 Sm1 N10 C19 178.1(5) . .
C4 N1 C1 C2 0.8(12) . .
Sm2 N1 C1 C2 -154.6(7) . .
C3 N2 C2 C1 -0.3(14) . .
N1 C1 C2 N2 1.1(15) . .
C2 N2 C3 N3 176.1(9) . .
C2 N2 C3 C4 -2.1(12) . .
C1 N1 C4 C3 -3.2(11) . .
Sm2 N1 C4 C3 155.2(5) . .
C1 N1 C4 C5 179.4(7) . .
Sm2 N1 C4 C5 -22.1(7) . .
N3 C3 C4 N1 -174.2(8) . .
N2 C3 C4 N1 4.0(11) . .
N3 C3 C4 C5 3.0(12) . .
N2 C3 C4 C5 -178.9(7) . .
Sm2 O1 C5 O2 -149.6(6) . .
Sm2 O1 C5 C4 31.3(8) . .
N1 C4 C5 O2 178.2(7) . .
C3 C4 C5 O2 0.9(11) . .
N1 C4 C5 O1 -2.7(9) . .
C3 C4 C5 O1 -180.0(7) . .
C9 N4 C6 C7 -1.1(11) . .
Sm2 N4 C6 C7 175.7(6) . .
C8 N5 C7 C6 -0.5(13) . .
N4 C6 C7 N5 1.6(13) . .
C7 N5 C8 N6 179.4(8) . .
C7 N5 C8 C9 -0.9(11) . .
C6 N4 C9 C8 -0.4(11) . .
Sm2 N4 C9 C8 -177.4(5) . .
C6 N4 C9 C10 -179.7(7) . .
Sm2 N4 C9 C10 3.3(8) . .
N6 C8 C9 N4 -179.0(8) . .
N5 C8 C9 N4 1.4(11) . .
N6 C8 C9 C10 0.3(12) . .
N5 C8 C9 C10 -179.3(7) . .
Sm1 O4 C10 O3 18.6(12) 2 .
Sm1 O4 C10 C9 -160.3(5) 2 .
Sm2 O3 C10 O4 -169.0(6) . .
Sm2 O3 C10 C9 9.9(10) . .
N4 C9 C10 O4 171.1(7) . .
C8 C9 C10 O4 -8.2(11) . .
N4 C9 C10 O3 -7.9(10) . .
C8 C9 C10 O3 172.8(7) . .
C14 N7 C11 C12 -1.1(12) . .
Sm1 N7 C11 C12 154.8(6) . .
C13 N8 C12 C11 1.0(13) . .
N7 C11 C12 N8 -0.8(13) . .
C12 N8 C13 N9 -178.8(8) . .
C12 N8 C13 C14 0.4(12) . .
C11 N7 C14 C13 2.6(11) . .
Sm1 N7 C14 C13 -155.5(5) . .
C11 N7 C14 C15 178.6(7) . .
Sm1 N7 C14 C15 20.5(7) . .
N8 C13 C14 N7 -2.3(11) . .
N9 C13 C14 N7 176.9(7) . .
N8 C13 C14 C15 -177.9(7) . .
N9 C13 C14 C15 1.3(12) . .
Sm1 O5 C15 O6 151.1(6) . .
Sm1 O5 C15 C14 -29.0(8) . .
N7 C14 C15 O6 -177.2(7) . .
C13 C14 C15 O6 -1.4(11) . .
N7 C14 C15 O5 2.9(9) . .
C13 C14 C15 O5 178.7(7) . .
C19 N10 C16 C17 2.1(12) . .
Sm1 N10 C16 C17 -177.7(6) . .
C18 N11 C17 C16 -0.9(14) . .
N10 C16 C17 N11 -1.6(14) . .
C17 N11 C18 N12 -179.2(9) . .
C17 N11 C18 C19 2.6(13) . .
C16 N10 C19 C18 -0.3(11) . .
Sm1 N10 C19 C18 179.5(6) . .
C16 N10 C19 C20 179.4(7) . .
Sm1 N10 C19 C20 -0.7(8) . .
N12 C18 C19 N10 179.9(9) . .
N11 C18 C19 N10 -2.1(12) . .
N12 C18 C19 C20 0.1(14) . .
N11 C18 C19 C20 178.1(7) . .
Sm1 O7 C20 O8 163.0(5) . .
Sm1 O7 C20 C19 -17.3(9) . .
Sm2 O8 C20 O7 -17.2(11) 2_645 .
Sm2 O8 C20 C19 163.1(5) 2_645 .
N10 C19 C20 O7 10.3(10) . .
C18 C19 C20 O7 -169.9(7) . .
N10 C19 C20 O8 -169.9(7) . .
C18 C19 C20 O8 9.8(11) . .
